data_1510798
loop_
_publ_author_name
'Al'-Ama, A.G.'
'Stefanovich, S.Yu.'
'Belokoneva, E.L.'
'Kurazhkovskaya, V.S.'
'Dimitrova, O.V.'
'Kabalov, Yu.K.'

_publ_section_title
;
 New oxygen- and lead-deficient lead borate Pb(I)0.9 Pb(II)0.6 (B O2.25)2
 = 2 Pb0.75 (B O2.25) and its relation to aragonite and calcite structures
;
_journal_name_full Kristallografiya
_journal_page_first 24
_journal_page_last 29
_journal_volume 47
_journal_year 2002
_chemical_formula_sum 'B2 O4.5 Pb1.5'
_chemical_name_systematic 'Pb1.5 (B O2.25)2'
_space_group_IT_number 149
_symmetry_space_group_name_Hall 'P 3 2'
_symmetry_space_group_name_H-M 'P 3 1 2'
_cell_angle_alpha 90
_cell_angle_beta 90
_cell_angle_gamma 120
_cell_formula_units_Z 1
_cell_length_a 4.9253
_cell_length_b 4.9253
_cell_length_c 6.3884
_cell_volume 134.211
_citation_journal_id_ASTM KRISAJ
_cod_data_source_file boron_300.cif
_cod_data_source_block B2O4.5Pb1.5
_cod_database_code 1510798

loop_
_symmetry_equiv_pos_as_xyz
x,y,z
-y,x-y,z
-x+y,-x,z
-y,-x,-z
x,x-y,-z
-x+y,y,-z

loop_
_atom_site_label
_atom_site_type_symbol
_atom_site_fract_x
_atom_site_fract_y
_atom_site_fract_z
_atom_site_occupancy
_atom_site_U_iso_or_equiv
Pb1 Pb+2 0 0 0 0.8946 0.0
B1 B+3 0.3333 0.6667 0.265 1 0.0
Pb2 Pb+2 0.6667 0.3333 0.472 0.2979 0.0
O1 O-2 0.07 0.68 0.264 0.75 0.0
